data_9000170
loop_
_publ_author_name
'Clark, J. R.'
'Papike, J. J.'

_publ_section_title
;
 Crystal-chemical characterization of omphacites
;
_journal_name_full 'American Mineralogist'
_journal_page_first 840
_journal_page_last 868
_journal_volume 53
_journal_year 1968
_chemical_formula_sum 'Al0.885 Ca1.165 Fe0.31 Mg0.805 Na0.835 O12 Si4'
_chemical_name_mineral Omphacite
_space_group_IT_number 3
_symmetry_space_group_name_Hall 'P 2y'
_symmetry_space_group_name_H-M 'P 1 2 1'
_cell_angle_alpha 90
_cell_angle_beta 106.93
_cell_angle_gamma 90
_cell_length_a 9.596
_cell_length_b 8.771
_cell_length_c 5.265
_cell_formula_units_Z 2
_cell_volume 423.932
_database_code_amcsd 0000175
_exptl_crystal_density_diffrn 3.376
_cod_original_formula_sum 'Si4 Mg.805 Fe.31 Al.885 (Na.835 Ca1.165) O12'
_cod_database_code 9000170

loop_
_space_group_symop_operation_xyz
x,y,z
-x,y,-z

loop_
_atom_site_label
_atom_site_fract_x
_atom_site_fract_y
_atom_site_fract_z
_atom_site_occupancy
_atom_site_U_iso_or_equiv
Si1A 0.28900 0.09720 0.97740 1.00000 0.00215
Si2A 0.28810 0.91350 0.48200 1.00000 0.00215
Si1C 0.21370 0.58800 0.01960 1.00000 0.00215
Si2C 0.21030 0.40270 0.52320 1.00000 0.00215
Mg1 0.00000 0.91220 0.00000 0.81000 0.00253
Fe1 0.00000 0.91220 0.00000 0.19000 0.00253
Al11 0.00000 0.10020 0.50000 0.95000 0.00380
Fe11 0.00000 0.10020 0.50000 0.05000 0.00380
Al1H 0.50000 0.40450 0.00000 0.82000 0.00380
Fe1H 0.50000 0.40450 0.00000 0.18000 0.00380
Mg11H 0.50000 0.59570 0.50000 0.80000 0.00253
Fe11H 0.50000 0.59570 0.50000 0.20000 0.00253
Na2 0.00000 0.30360 0.00000 0.64000 0.01013
Ca2 0.00000 0.30360 0.00000 0.36000 0.01013
Na21 0.00000 0.70170 0.50000 0.36000 0.00887
Ca21 0.00000 0.70170 0.50000 0.64000 0.00887
Na2H 0.50000 0.80090 0.00000 0.03000 0.01013
Ca2H 0.50000 0.80090 0.00000 0.97000 0.01013
Na21H 0.50000 0.19960 0.50000 0.64000 0.01013
Ca21H 0.50000 0.19960 0.50000 0.36000 0.01013
O11A 0.11200 0.08800 0.86400 1.00000 0.00507
O12A 0.11000 0.92200 0.40500 1.00000 0.00507
O11C 0.38600 0.56700 0.10300 1.00000 0.00507
O12C 0.38500 0.41100 0.62000 1.00000 0.00507
O21A 0.36400 0.26300 0.06600 1.00000 0.00507
O22A 0.34700 0.74700 0.55100 1.00000 0.00507
O21C 0.13300 0.74900 0.93900 1.00000 0.00507
O22C 0.13500 0.24400 0.44600 1.00000 0.00507
O31A 0.36000 0.02200 0.75700 1.00000 0.00507
O32A 0.35000 0.99400 0.25200 1.00000 0.00507
O31C 0.15400 0.51500 0.25500 1.00000 0.00507
O32C 0.14700 0.48900 0.75000 1.00000 0.00507

loop_
_cod_related_entry_id
_cod_related_entry_database
_cod_related_entry_code
1 AMCSD 0000175
